data_7056450
loop_
_publ_author_name
'Kamenova-Nacheva, Mariana'
'Schr\"oder, Maria'
'Pasheva, Evdokia'
'Slavchev, Ivaylo'
'Dimitrov, Vladimir'
'Momekov, Georgi'
'Petrova, Rosica'
'Shivachev, Boris Lubomirov'
'Ugrinova, Iva'
'Dobrikov, Georgi'

_publ_section_title
;
 Synthesis of ferrocenylmethylidene and arylidene substituted camphane
 based compounds as potential anticancer agents
;
_journal_name_full 'New J. Chem.'
_journal_paper_doi 10.1039/C7NJ00619E
_journal_year 2017
_chemical_absolute_configuration ad
_chemical_formula_moiety 'C25 H33 Fe N O3 S'
_chemical_formula_sum 'C25 H33 Fe N O3 S'
_chemical_formula_weight 483.43
_space_group_crystal_system orthorhombic
_space_group_IT_number 19
_space_group_name_Hall 'P 2ac 2ab'
_space_group_name_H-M_alt 'P 21 21 21'
_symmetry_space_group_name_Hall 'P 2ac 2ab'
_symmetry_space_group_name_H-M 'P 21 21 21'
_atom_sites_solution_hydrogens mixed
_audit_creation_date 2016-11-29
_audit_creation_method
;
Olex2 1.2
(compiled 2016.11.07 svn.r3352 for OlexSys, GUI svn.r5261)
;
_audit_update_record
;
2016-11-30 deposited with the CCDC.
2017-07-20 downloaded from the CCDC.
;
_cell_angle_alpha 90
_cell_angle_beta 90
_cell_angle_gamma 90
_cell_formula_units_Z 8
_cell_length_a 7.6676(2)
_cell_length_b 10.8399(4)
_cell_length_c 57.6299(16)
_cell_measurement_reflns_used 6754
_cell_measurement_temperature 290(2)
_cell_measurement_theta_max 25.5200
_cell_measurement_theta_min 3.2420
_cell_volume 4790.0(3)
_computing_cell_refinement
;
CrysAlisPro, Agilent Technologies,
Version 1.171.37.35 (release 13-08-2014 CrysAlis171 .NET)
(compiled Aug 13 2014,18:06:01)
;
_computing_data_collection
;
CrysAlisPro, Agilent Technologies,
Version 1.171.37.35 (release 13-08-2014 CrysAlis171 .NET)
(compiled Aug 13 2014,18:06:01)
;
_computing_data_reduction
;
CrysAlisPro, Agilent Technologies,
Version 1.171.37.35 (release 13-08-2014 CrysAlis171 .NET)
(compiled Aug 13 2014,18:06:01)
;
_computing_molecular_graphics 'Olex2 (Dolomanov et al., 2009)'
_computing_publication_material 'Olex2 (Dolomanov et al., 2009)'
_computing_structure_refinement 'ShelXL (Sheldrick, 2015)'
_diffrn_ambient_temperature 290(2)
_diffrn_detector 'CCD plate'
_diffrn_detector_area_resol_mean 10.3974
_diffrn_detector_type Atlas
_diffrn_measured_fraction_theta_full 0.997
_diffrn_measured_fraction_theta_max 0.894
_diffrn_measurement_details
;
#__ type_ start__ end____ width___ exp.time_
  1 omega  -85.00    7.00   0.5000   27.5000
omega____ theta____ kappa____ phi______ frames
    -      -10.9419  -57.0000  -30.0000 184

#__ type_ start__ end____ width___ exp.time_
  2 omega  -38.00  -12.00   0.5000   27.5000
omega____ theta____ kappa____ phi______ frames
    -      -10.9419  -77.0000  120.0000 52

#__ type_ start__ end____ width___ exp.time_
  3 omega  -36.00   63.00   0.5000   27.5000
omega____ theta____ kappa____ phi______ frames
    -      -10.9419   19.0000  120.0000 198
;
_diffrn_measurement_device 'four-circle diffractometer'
_diffrn_measurement_device_type 'SuperNova, Dual, Cu at zero, Atlas'
_diffrn_measurement_method '\w scans'
_diffrn_orient_matrix_UB_11 0.0140550000
_diffrn_orient_matrix_UB_12 0.0264030000
_diffrn_orient_matrix_UB_13 -0.0111045000
_diffrn_orient_matrix_UB_21 0.0288315000
_diffrn_orient_matrix_UB_22 0.0554218000
_diffrn_orient_matrix_UB_23 0.0053094000
_diffrn_orient_matrix_UB_31 0.0867374000
_diffrn_orient_matrix_UB_32 -0.0226933000
_diffrn_orient_matrix_UB_33 0.0000430000
_diffrn_radiation_monochromator mirror
_diffrn_radiation_probe x-ray
_diffrn_radiation_type MoK\a
_diffrn_radiation_wavelength 0.71073
_diffrn_reflns_av_R_equivalents 0.0362
_diffrn_reflns_av_unetI/netI 0.0463
_diffrn_reflns_Laue_measured_fraction_full 0.997
_diffrn_reflns_Laue_measured_fraction_max 0.894
_diffrn_reflns_limit_h_max 9
_diffrn_reflns_limit_h_min -10
_diffrn_reflns_limit_k_max 14
_diffrn_reflns_limit_k_min -13
_diffrn_reflns_limit_l_max 74
_diffrn_reflns_limit_l_min -73
_diffrn_reflns_number 26053
_diffrn_reflns_point_group_measured_fraction_full 0.993
_diffrn_reflns_point_group_measured_fraction_max 0.848
_diffrn_reflns_theta_full 25.500
_diffrn_reflns_theta_max 28.848
_diffrn_reflns_theta_min 2.749
_diffrn_source 'SuperNova (Mo) X-ray Source'
_exptl_absorpt_coefficient_mu 0.743
_exptl_absorpt_correction_T_max 1.00000
_exptl_absorpt_correction_T_min 0.73904
_exptl_absorpt_correction_type multi-scan
_exptl_absorpt_process_details
;
CrysAlisPro, Agilent Technologies,
Version 1.171.37.35 (release 13-08-2014 CrysAlis171 .NET)
(compiled Aug 13 2014,18:06:01)
Empirical absorption correction using spherical harmonics,
 implemented in SCALE3 ABSPACK scaling algorithm.
Empirical absorption correction using spherical harmonics,
 implemented in SCALE3 ABSPACK scaling algorithm.
;
_exptl_crystal_colour red
_exptl_crystal_colour_primary red
_exptl_crystal_density_diffrn 1.341
_exptl_crystal_description prism
_exptl_crystal_F_000 2048
_exptl_crystal_size_max 0.35
_exptl_crystal_size_mid 0.32
_exptl_crystal_size_min 0.18
_refine_diff_density_max 0.614
_refine_diff_density_min -0.318
_refine_diff_density_rms 0.057
_refine_ls_abs_structure_details
;
 Flack x determined using 2484 quotients [(I+)-(I-)]/[(I+)+(I-)]
 (Parsons, Flack and Wagner, Acta Cryst. B69 (2013) 249-259).
;
_refine_ls_abs_structure_Flack -0.006(8)
_refine_ls_extinction_method none
_refine_ls_goodness_of_fit_ref 1.062
_refine_ls_hydrogen_treatment constr
_refine_ls_matrix_type full
_refine_ls_number_parameters 648
_refine_ls_number_reflns 10641
_refine_ls_number_restraints 0
_refine_ls_restrained_S_all 1.062
_refine_ls_R_factor_all 0.0829
_refine_ls_R_factor_gt 0.0603
_refine_ls_shift/su_max 0.003
_refine_ls_shift/su_mean 0.000
_refine_ls_structure_factor_coef Fsqd
_refine_ls_weighting_details 'w=1/[\s^2^(Fo^2^)+(0.0614P)^2^+2.8569P] where P=(Fo^2^+2Fc^2^)/3'
_refine_ls_weighting_scheme calc
_refine_ls_wR_factor_gt 0.1370
_refine_ls_wR_factor_ref 0.1523
_reflns_Friedel_coverage 0.679
_reflns_Friedel_fraction_full 0.987
_reflns_Friedel_fraction_max 0.787
_reflns_number_gt 8062
_reflns_number_total 10641
_reflns_threshold_expression 'I > 2\s(I)'
_cod_data_source_file c7nj00619e2.cif
_cod_data_source_block exp_368
_cod_database_code 7056450
_chemical_oxdiff_formula 'C18 N2 O2 H20'
_chemical_oxdiff_usercomment 'G Dobrikov red speshen crystal'
_shelx_space_group_comment
;
The symmetry employed for this shelxl refinement is uniquely defined
by the following loop, which should always be used as a source of
symmetry information in preference to the above space-group names.
They are only intended as comments.
;
_reflns_odcompleteness_completeness 99.38
_reflns_odcompleteness_iscentric 1
_reflns_odcompleteness_theta 26.32
_olex2_refinement_description
;
1. Fixed Uiso
 At 1.2 times of:
  All C(H) groups, All C(H,H) groups, All N(H) groups
 At 1.5 times of:
  All C(H,H,H) groups
2. Others
 Sof(102B)=Sof(HC)=Sof(HD)=Sof(S12B)=Sof(N12B)=Sof(H12E)=Sof(O22B)=Sof(O32B)=
 Sof(112B)=Sof(C12B)=Sof(H12F)=Sof(H12G)=Sof(H12H)=Sof(C13B)=Sof(H13D)=
 Sof(H13E)=Sof(H13F)=Sof(C14A)=Sof(H14D)=Sof(H14E)=Sof(H14F)=1-FVAR(1)
 Sof(102A)=Sof(HA)=Sof(HB)=Sof(S12A)=Sof(N12A)=Sof(H12A)=Sof(O22A)=Sof(O32A)=
 Sof(112A)=Sof(C12A)=Sof(H12B)=Sof(H12C)=Sof(H12D)=Sof(C13A)=Sof(H13A)=
 Sof(H13B)=Sof(H13C)=Sof(C14B)=Sof(H14A)=Sof(H14B)=Sof(H14C)=FVAR(1)
3.a Riding coordinates:
 N11(H11), N12A(H12A), N12B(H12E)
3.b Ternary CH refined with riding coordinates:
 C41(H41), C42(H42)
3.c Secondary CH2 refined with riding coordinates:
 C51(H51A,H51B), C52(H52A,H52B), C61(H61A,H61B), C62(H62A,H62B), C101(H10A,
 H10B), 102A(HA,HB), 102B(HC,HD)
3.d Me refined with riding coordinates:
 C12A(H12B,H12C,H12D), C13A(H13A,H13B,H13C), C14B(H14A,H14B,H14C), C12B(H12F,
 H12G,H12H), C13B(H13D,H13E,H13F), C14A(H14D,H14E,H14F)
3.e Aromatic/amide H refined with riding coordinates:
 C151(H151), C152(H152), C171(H171), C172(H172), C181(H181), C182(H182),
 C191(H191), C192(H192), C201(H201), C202(H202), C211(H211), C212(H212),
 C221(H221), C222(H222), C231(H231), C232(H232), C241(H241), C242(H242),
 C251(H251), C252(H252)
3.f Idealised Me refined as rotating group:
 C81(H81A,H81B,H81C), C82(H82A,H82B,H82C), C91(H91A,H91B,H91C), C92(H92A,H92B,
 H92C), C121(H12I,H12J,H12K), C131(H13G,H13H,H13I), C141(H14G,H14H,H14I)
;
_shelx_shelxl_version_number 2014/7
_olex2_date_sample_data_collection 2016-10-17
_olex2_submission_special_instructions 'No special instructions were received'

loop_
_space_group_symop_operation_xyz
'x, y, z'
'-x+1/2, -y, z+1/2'
'-x, y+1/2, -z+1/2'
'x+1/2, -y+1/2, -z'

loop_
_atom_site_label
_atom_site_type_symbol
_atom_site_fract_x
_atom_site_fract_y
_atom_site_fract_z
_atom_site_U_iso_or_equiv
_atom_site_adp_type
_atom_site_occupancy
_atom_site_site_symmetry_order
_atom_site_calc_flag
_atom_site_refinement_flags_posn
_atom_site_refinement_flags_occupancy
_atom_site_disorder_assembly
_atom_site_disorder_group
C11 C 0.4857(9) 0.8892(5) 0.66121(10) 0.0572(15) Uani 1 1 d . . . .
C12 C 0.4086(9) 0.3822(5) 0.59428(10) 0.0546(15) Uani 1 1 d . . . .
C21 C 0.5881(9) 0.8191(6) 0.67970(12) 0.0585(16) Uani 1 1 d . . . .
C22 C 0.5267(13) 0.2814(7) 0.58564(15) 0.086(3) Uani 1 1 d . . . .
C31 C 0.5392(8) 0.8742(5) 0.70192(10) 0.0483(13) Uani 1 1 d . . . .
C32 C 0.4766(12) 0.2561(6) 0.56087(13) 0.076(2) Uani 1 1 d . . . .
C41 C 0.4059(8) 0.9698(5) 0.69573(10) 0.0541(14) Uani 1 1 d . . . .
H41 H 0.3287 0.9946 0.7085 0.065 Uiso 1 1 calc R . . .
C42 C 0.3159(11) 0.3373(6) 0.55756(12) 0.073(2) Uani 1 1 d . . . .
H42 H 0.2827 0.3521 0.5414 0.088 Uiso 1 1 calc R . . .
C51 C 0.5129(11) 1.0761(6) 0.68465(11) 0.0680(18) Uani 1 1 d . . . .
H51A H 0.4413 1.1487 0.6822 0.082 Uiso 1 1 calc R . . .
H51B H 0.6122 1.0980 0.6942 0.082 Uiso 1 1 calc R . . .
C52 C 0.1797(12) 0.2880(9) 0.57201(17) 0.101(3) Uani 1 1 d . . . .
H52A H 0.1674 0.1999 0.5695 0.122 Uiso 1 1 calc R . . .
H52B H 0.0693 0.3276 0.5685 0.122 Uiso 1 1 calc R . . .
C61 C 0.5717(9) 1.0192(5) 0.66132(11) 0.0624(16) Uani 1 1 d . . . .
H61A H 0.6977 1.0129 0.6606 0.075 Uiso 1 1 calc R . . .
H61B H 0.5309 1.0684 0.6483 0.075 Uiso 1 1 calc R . . .
C62 C 0.2361(13) 0.3153(9) 0.59779(15) 0.102(3) Uani 1 1 d . . . .
H62A H 0.1516 0.3672 0.6056 0.122 Uiso 1 1 calc R . . .
H62B H 0.2516 0.2396 0.6065 0.122 Uiso 1 1 calc R . . .
C71 C 0.3123(9) 0.9114(6) 0.67434(10) 0.0578(15) Uani 1 1 d . . . .
C72 C 0.3698(10) 0.4512(5) 0.57100(10) 0.0600(16) Uani 1 1 d . . . .
C81 C 0.1875(9) 1.0024(8) 0.66258(12) 0.081(2) Uani 1 1 d . . . .
H81A H 0.2520 1.0724 0.6571 0.121 Uiso 1 1 calc GR . . .
H81B H 0.1013 1.0292 0.6736 0.121 Uiso 1 1 calc GR . . .
H81C H 0.1309 0.9626 0.6497 0.121 Uiso 1 1 calc GR . . .
C82 C 0.5289(15) 0.5185(8) 0.56142(15) 0.111(3) Uani 1 1 d . . . .
H82A H 0.5607 0.5842 0.5718 0.166 Uiso 1 1 calc GR . . .
H82B H 0.5017 0.5520 0.5464 0.166 Uiso 1 1 calc GR . . .
H82C H 0.6244 0.4617 0.5600 0.166 Uiso 1 1 calc GR . . .
C91 C 0.2147(9) 0.7931(7) 0.68002(12) 0.074(2) Uani 1 1 d . . . .
H91A H 0.1692 0.7578 0.6660 0.111 Uiso 1 1 calc GR . . .
H91B H 0.1204 0.8111 0.6904 0.111 Uiso 1 1 calc GR . . .
H91C H 0.2930 0.7356 0.6872 0.111 Uiso 1 1 calc GR . . .
C92 C 0.2293(14) 0.5518(7) 0.57354(15) 0.106(3) Uani 1 1 d . . . .
H92A H 0.1423 0.5250 0.5844 0.159 Uiso 1 1 calc GR . . .
H92B H 0.1758 0.5667 0.5587 0.159 Uiso 1 1 calc GR . . .
H92C H 0.2822 0.6265 0.5791 0.159 Uiso 1 1 calc GR . . .
C101 C 0.4814(12) 0.8150(6) 0.63857(11) 0.073(2) Uani 1 1 d . . . .
H10A H 0.3796 0.7621 0.6394 0.087 Uiso 1 1 calc R . . .
H10B H 0.5824 0.7612 0.6388 0.087 Uiso 1 1 calc R . . .
C111 C 0.8211(8) 0.8967(7) 0.59658(12) 0.0658(17) Uani 1 1 d . . . .
C121 C 0.7943(13) 0.8573(10) 0.57137(15) 0.106(3) Uani 1 1 d . . . .
H12I H 0.7098 0.7921 0.5707 0.159 Uiso 1 1 calc GR . . .
H12J H 0.9029 0.8288 0.5651 0.159 Uiso 1 1 calc GR . . .
H12K H 0.7534 0.9264 0.5625 0.159 Uiso 1 1 calc GR . . .
C131 C 0.9528(10) 1.0019(10) 0.59785(16) 0.099(3) Uani 1 1 d . . . .
H13G H 0.9054 1.0736 0.5904 0.149 Uiso 1 1 calc GR . . .
H13H H 1.0585 0.9777 0.5902 0.149 Uiso 1 1 calc GR . . .
H13I H 0.9773 1.0205 0.6138 0.149 Uiso 1 1 calc GR . . .
C141 C 0.8846(15) 0.7893(9) 0.61137(19) 0.117(4) Uani 1 1 d . . . .
H14G H 0.8956 0.8156 0.6272 0.176 Uiso 1 1 calc GR . . .
H14H H 0.9960 0.7619 0.6058 0.176 Uiso 1 1 calc GR . . .
H14I H 0.8024 0.7227 0.6104 0.176 Uiso 1 1 calc GR . . .
C151 C 0.6196(8) 0.8434(5) 0.72162(10) 0.0476(13) Uani 1 1 d . . . .
H151 H 0.7016 0.7807 0.7202 0.057 Uiso 1 1 calc R . . .
C152 C 0.5576(11) 0.1718(7) 0.54787(15) 0.083(2) Uani 1 1 d . . . .
H152 H 0.6476 0.1294 0.5552 0.100 Uiso 1 1 calc R . . .
C161 C 0.5998(7) 0.8918(5) 0.74502(10) 0.0449(12) Uani 1 1 d . . . .
C162 C 0.5239(13) 0.1361(7) 0.52319(15) 0.084(2) Uani 1 1 d . . . .
C171 C 0.6906(9) 0.8466(6) 0.76476(11) 0.0574(16) Uani 1 1 d . . . .
H171 H 0.7641 0.7784 0.7649 0.069 Uiso 1 1 calc R . . .
C172 C 0.6082(11) 0.0402(9) 0.51144(17) 0.099(3) Uani 1 1 d . . . .
H172 H 0.6992 -0.0055 0.5177 0.119 Uiso 1 1 calc R . . .
C181 C 0.6518(9) 0.9207(6) 0.78388(11) 0.0620(16) Uani 1 1 d . . . .
H181 H 0.6949 0.9100 0.7988 0.074 Uiso 1 1 calc R . . .
C182 C 0.5427(15) 0.0211(11) 0.48979(17) 0.119(4) Uani 1 1 d . . . .
H182 H 0.5749 -0.0404 0.4794 0.143 Uiso 1 1 calc R . . .
C191 C 0.5361(8) 1.0148(7) 0.77677(10) 0.0597(15) Uani 1 1 d . . . .
H191 H 0.4902 1.0767 0.7861 0.072 Uiso 1 1 calc R . . .
C192 C 0.4176(16) 0.1126(9) 0.48638(16) 0.104(3) Uani 1 1 d . . . .
H192 H 0.3563 0.1260 0.4727 0.124 Uiso 1 1 calc R . . .
C201 C 0.5022(7) 0.9980(6) 0.75262(10) 0.0519(13) Uani 1 1 d . . . .
H201 H 0.4301 1.0468 0.7434 0.062 Uiso 1 1 calc R . . .
C202 C 0.3988(16) 0.1807(8) 0.50669(16) 0.106(3) Uani 1 1 d . . . .
H202 H 0.3191 0.2440 0.5091 0.127 Uiso 1 1 calc R . . .
C211 C 0.8330(12) 1.1689(8) 0.73731(12) 0.081(2) Uani 1 1 d . . . .
H211 H 0.7619 1.2074 0.7264 0.097 Uiso 1 1 calc R . . .
C212 C 0.326(2) -0.1684(13) 0.5289(4) 0.157(6) Uani 1 1 d . . . .
H212 H 0.4164 -0.2227 0.5325 0.188 Uiso 1 1 calc R . . .
C221 C 0.9420(12) 1.0656(9) 0.73344(15) 0.098(3) Uani 1 1 d . . . .
H221 H 0.9562 1.0249 0.7194 0.118 Uiso 1 1 calc R . . .
C222 C 0.227(3) -0.1581(18) 0.5079(3) 0.181(8) Uani 1 1 d . . . .
H222 H 0.2416 -0.2075 0.4949 0.217 Uiso 1 1 calc R . . .
C231 C 1.0260(9) 1.0343(8) 0.75455(17) 0.086(2) Uani 1 1 d . . . .
H231 H 1.1036 0.9696 0.7570 0.103 Uiso 1 1 calc R . . .
C232 C 0.1070(16) -0.063(2) 0.5100(2) 0.162(8) Uani 1 1 d . . . .
H232 H 0.0268 -0.0411 0.4986 0.194 Uiso 1 1 calc R . . .
C241 C 0.9689(9) 1.1201(6) 0.77109(13) 0.0642(17) Uani 1 1 d . . . .
H241 H 1.0028 1.1225 0.7866 0.077 Uiso 1 1 calc R . . .
C242 C 0.1224(12) -0.0103(17) 0.52986(18) 0.145(5) Uani 1 1 d . . . .
H242 H 0.0604 0.0580 0.5351 0.175 Uiso 1 1 calc R . . .
C251 C 0.8525(10) 1.2015(6) 0.76040(12) 0.0647(17) Uani 1 1 d . . . .
H251 H 0.7969 1.2672 0.7677 0.078 Uiso 1 1 calc R . . .
C252 C 0.2535(13) -0.0772(12) 0.54234(16) 0.103(3) Uani 1 1 d . . . .
H252 H 0.2854 -0.0609 0.5576 0.124 Uiso 1 1 calc R . . .
N11 N 0.6618(6) 0.9509(5) 0.60659(9) 0.0545(12) Uani 1 1 d . . . .
H11 H 0.6914 0.9846 0.6195 0.065 Uiso 1 1 d R . . .
O11 O 0.6952(8) 0.7366(5) 0.67634(9) 0.0920(18) Uani 1 1 d . . . .
O12 O 0.6401(11) 0.2325(6) 0.59621(12) 0.131(3) Uani 1 1 d . . . .
O21 O 0.3530(6) 0.9872(6) 0.61102(9) 0.0892(16) Uani 1 1 d . . . .
O31 O 0.4534(8) 0.7869(5) 0.59511(9) 0.0919(17) Uani 1 1 d . . . .
S11 S 0.4775(2) 0.88577(17) 0.61098(3) 0.0599(4) Uani 1 1 d . . . .
Fe01 Fe 0.76082(10) 1.02476(7) 0.75790(2) 0.0469(2) Uani 1 1 d . . . .
Fe12 Fe 0.35246(14) 0.00234(10) 0.51326(2) 0.0668(3) Uani 1 1 d . . . .
102A C 0.441(2) 0.4631(17) 0.6158(3) 0.041(4) Uani 0.448(8) 1 d . P A 1
HA H 0.3477 0.5231 0.6164 0.049 Uiso 0.448(8) 1 calc R P A 1
HB H 0.5479 0.5088 0.6129 0.049 Uiso 0.448(8) 1 calc R P A 1
S12A S 0.460(2) 0.3986(15) 0.6441(3) 0.051(3) Uani 0.448(8) 1 d . P A 1
N12A N 0.6445(13) 0.3272(9) 0.64653(19) 0.044(3) Uani 0.448(8) 1 d . P A 1
H12A H 0.6627 0.2864 0.6340 0.053 Uiso 0.448(8) 1 d R P A 1
O22A O 0.4584(13) 0.5047(10) 0.65955(14) 0.060(3) Uani 0.448(8) 1 d . P A 1
O32A O 0.3245(14) 0.3073(10) 0.64563(18) 0.063(3) Uani 0.448(8) 1 d . P A 1
112A C 0.817(3) 0.3834(17) 0.6543(4) 0.037(4) Uani 0.448(8) 1 d . P A 1
C12A C 0.945(2) 0.2765(16) 0.6505(4) 0.081(6) Uani 0.448(8) 1 d . P A 1
H12B H 0.9124 0.2081 0.6601 0.121 Uiso 0.448(8) 1 calc R P A 1
H12C H 0.9428 0.2518 0.6345 0.121 Uiso 0.448(8) 1 calc R P A 1
H12D H 1.0611 0.3028 0.6545 0.121 Uiso 0.448(8) 1 calc R P A 1
C13A C 0.871(2) 0.4917(13) 0.6389(3) 0.066(4) Uani 0.448(8) 1 d . P A 1
H13A H 0.9796 0.5247 0.6443 0.098 Uiso 0.448(8) 1 calc R P A 1
H13B H 0.8831 0.4640 0.6232 0.098 Uiso 0.448(8) 1 calc R P A 1
H13C H 0.7827 0.5546 0.6396 0.098 Uiso 0.448(8) 1 calc R P A 1
C14B C 0.797(6) 0.400(5) 0.6811(9) 0.130(19) Uani 0.448(8) 1 d . P A 1
H14A H 0.7631 0.3229 0.6879 0.195 Uiso 0.448(8) 1 calc R P A 1
H14B H 0.9061 0.4262 0.6876 0.195 Uiso 0.448(8) 1 calc R P A 1
H14C H 0.7093 0.4610 0.6842 0.195 Uiso 0.448(8) 1 calc R P A 1
102B C 0.5199(19) 0.4580(15) 0.6113(2) 0.049(3) Uani 0.552(8) 1 d . P A 2
HC H 0.4983 0.5449 0.6084 0.059 Uiso 0.552(8) 1 calc R P A 2
HD H 0.6419 0.4424 0.6080 0.059 Uiso 0.552(8) 1 calc R P A 2
S12B S 0.4830(18) 0.4283(12) 0.6409(2) 0.0460(17) Uani 0.552(8) 1 d . P A 2
N12B N 0.6533(11) 0.4824(9) 0.65418(16) 0.060(3) Uani 0.552(8) 1 d . P A 2
H12E H 0.6756 0.5529 0.6480 0.072 Uiso 0.552(8) 1 d R P A 2
O22B O 0.3437(11) 0.5120(10) 0.64758(15) 0.076(3) Uani 0.552(8) 1 d . P A 2
O32B O 0.4675(15) 0.2999(10) 0.64491(16) 0.072(3) Uani 0.552(8) 1 d . P A 2
112B C 0.821(3) 0.4252(17) 0.6594(4) 0.050(4) Uani 0.552(8) 1 d . P A 2
C12B C 0.861(2) 0.3111(18) 0.6454(4) 0.095(6) Uani 0.552(8) 1 d . P A 2
H12F H 0.7670 0.2530 0.6470 0.142 Uiso 0.552(8) 1 calc R P A 2
H12G H 0.8737 0.3330 0.6293 0.142 Uiso 0.552(8) 1 calc R P A 2
H12H H 0.9670 0.2746 0.6509 0.142 Uiso 0.552(8) 1 calc R P A 2
C13B C 0.9621(18) 0.5115(13) 0.6568(4) 0.099(6) Uani 0.552(8) 1 d . P A 2
H13D H 0.9751 0.5327 0.6407 0.149 Uiso 0.552(8) 1 calc R P A 2
H13E H 0.9375 0.5846 0.6656 0.149 Uiso 0.552(8) 1 calc R P A 2
H13F H 1.0681 0.4746 0.6623 0.149 Uiso 0.552(8) 1 calc R P A 2
C14A C 0.819(5) 0.404(3) 0.6841(8) 0.128(15) Uani 0.552(8) 1 d . P A 2
H14D H 0.7279 0.3462 0.6878 0.191 Uiso 0.552(8) 1 calc R P A 2
H14E H 0.9294 0.3700 0.6888 0.191 Uiso 0.552(8) 1 calc R P A 2
H14F H 0.7988 0.4799 0.6920 0.191 Uiso 0.552(8) 1 calc R P A 2

loop_
_atom_site_aniso_label
_atom_site_aniso_U_11
_atom_site_aniso_U_22
_atom_site_aniso_U_33
_atom_site_aniso_U_23
_atom_site_aniso_U_13
_atom_site_aniso_U_12
C11 0.079(4) 0.045(3) 0.047(3) -0.005(3) 0.018(3) -0.016(3)
C12 0.080(4) 0.044(3) 0.040(3) -0.002(2) -0.018(3) -0.002(3)
C21 0.074(4) 0.044(3) 0.058(4) -0.005(3) 0.001(3) -0.003(3)
C22 0.112(6) 0.060(4) 0.084(5) -0.015(4) -0.039(5) 0.024(5)
C31 0.052(3) 0.041(3) 0.052(3) -0.005(3) 0.000(3) -0.003(3)
C32 0.103(6) 0.063(4) 0.063(4) -0.015(3) -0.012(4) 0.014(4)
C41 0.064(3) 0.052(3) 0.047(3) -0.001(3) 0.004(3) 0.007(3)
C42 0.105(6) 0.066(4) 0.049(4) -0.011(3) -0.024(4) 0.016(4)
C51 0.103(5) 0.044(3) 0.057(4) -0.006(3) -0.001(4) -0.004(4)
C52 0.088(6) 0.113(7) 0.103(7) -0.042(6) -0.024(6) -0.007(6)
C61 0.083(4) 0.044(3) 0.060(4) -0.005(3) 0.010(3) -0.014(3)
C62 0.115(7) 0.116(7) 0.073(5) 0.007(5) 0.002(5) -0.044(6)
C71 0.068(4) 0.061(3) 0.044(3) 0.005(3) -0.002(3) -0.007(3)
C72 0.087(5) 0.051(3) 0.042(3) 0.000(3) -0.016(3) 0.004(3)
C81 0.079(4) 0.108(6) 0.056(4) 0.000(4) -0.005(3) 0.017(5)
C82 0.170(9) 0.083(5) 0.079(5) 0.011(5) 0.027(6) 0.001(7)
C91 0.073(5) 0.097(5) 0.052(4) 0.003(4) -0.001(3) -0.032(4)
C92 0.150(9) 0.083(5) 0.085(6) -0.022(4) -0.056(6) 0.046(6)
C101 0.114(6) 0.054(4) 0.050(4) -0.002(3) 0.019(4) -0.034(4)
C111 0.049(3) 0.084(5) 0.065(4) 0.004(4) 0.003(3) 0.003(4)
C121 0.100(7) 0.149(8) 0.068(5) -0.011(5) 0.024(5) -0.004(6)
C131 0.065(4) 0.124(7) 0.108(6) 0.019(6) 0.003(4) -0.013(5)
C141 0.128(8) 0.095(6) 0.128(9) 0.024(6) 0.002(7) 0.057(6)
C151 0.049(3) 0.037(3) 0.057(4) -0.005(2) -0.002(3) -0.002(3)
C152 0.082(5) 0.072(5) 0.094(6) -0.020(4) 0.008(5) -0.005(4)
C161 0.043(3) 0.042(3) 0.049(3) 0.006(3) 0.004(2) -0.002(2)
C162 0.113(6) 0.064(4) 0.076(5) -0.009(4) 0.017(5) -0.011(5)
C171 0.063(4) 0.050(3) 0.059(4) 0.012(3) -0.007(3) -0.001(3)
C172 0.079(5) 0.121(7) 0.098(7) -0.024(6) 0.044(5) -0.022(5)
C181 0.063(4) 0.079(4) 0.044(3) 0.011(3) 0.003(3) -0.008(4)
C182 0.147(9) 0.118(8) 0.092(7) -0.024(7) 0.073(7) -0.040(8)
C191 0.055(3) 0.072(4) 0.053(3) -0.005(3) 0.019(3) -0.006(4)
C192 0.149(9) 0.099(6) 0.062(5) 0.012(5) 0.028(6) -0.011(7)
C201 0.043(3) 0.057(3) 0.056(3) 0.002(3) 0.005(2) 0.006(3)
C202 0.168(10) 0.070(5) 0.078(6) 0.001(4) -0.006(7) -0.002(6)
C211 0.104(6) 0.088(5) 0.050(4) 0.009(4) 0.004(4) -0.052(5)
C212 0.140(12) 0.106(9) 0.225(18) 0.045(11) 0.029(13) -0.029(9)
C221 0.102(6) 0.119(7) 0.073(5) -0.042(5) 0.054(5) -0.067(6)
C222 0.203(19) 0.198(17) 0.141(14) -0.014(12) 0.026(15) -0.141(16)
C231 0.046(3) 0.090(5) 0.122(7) -0.033(5) 0.022(4) -0.018(4)
C232 0.091(7) 0.30(2) 0.091(9) -0.005(11) -0.006(7) -0.091(11)
C241 0.062(4) 0.059(4) 0.072(4) -0.005(3) -0.008(3) -0.016(3)
C242 0.075(5) 0.288(17) 0.073(6) -0.014(10) 0.012(5) -0.029(10)
C251 0.087(5) 0.051(3) 0.056(4) -0.002(3) 0.001(4) -0.012(4)
C252 0.088(6) 0.157(9) 0.065(5) 0.034(6) -0.001(5) -0.033(7)
N11 0.051(3) 0.059(3) 0.054(3) 0.004(2) 0.001(2) -0.004(2)
O11 0.131(5) 0.073(3) 0.072(3) -0.021(3) 0.003(3) 0.038(3)
O12 0.187(7) 0.097(4) 0.108(5) -0.041(4) -0.084(5) 0.077(5)
O21 0.055(2) 0.127(4) 0.085(3) 0.011(4) -0.001(2) 0.016(3)
O31 0.106(4) 0.112(4) 0.058(3) -0.019(3) 0.002(3) -0.044(4)
S11 0.0533(8) 0.0801(11) 0.0464(8) -0.0032(8) -0.0001(7) -0.0167(8)
Fe01 0.0464(4) 0.0489(4) 0.0453(4) -0.0030(4) 0.0050(4) -0.0036(4)
Fe12 0.0740(6) 0.0766(7) 0.0498(5) -0.0126(5) 0.0139(4) -0.0113(6)
102A 0.042(8) 0.037(7) 0.044(9) 0.009(6) -0.002(7) 0.012(8)
S12A 0.051(5) 0.067(8) 0.035(3) 0.011(4) 0.004(3) 0.008(5)
N12A 0.040(5) 0.044(5) 0.048(6) 0.001(5) 0.003(5) 0.003(5)
O22A 0.070(6) 0.076(7) 0.033(4) 0.001(5) 0.001(4) 0.027(6)
O32A 0.046(6) 0.075(7) 0.068(7) 0.023(5) 0.006(5) -0.003(5)
112A 0.042(8) 0.016(10) 0.054(12) 0.000(8) 0.004(8) 0.012(9)
C12A 0.048(9) 0.045(9) 0.148(19) -0.002(10) -0.014(10) 0.021(8)
C13A 0.062(8) 0.042(7) 0.093(11) 0.022(8) 0.008(8) 0.004(7)
C14B 0.089(19) 0.24(5) 0.064(18) -0.04(2) -0.028(15) -0.05(2)
102B 0.055(8) 0.052(7) 0.040(7) -0.002(5) -0.002(6) -0.013(8)
S12B 0.044(3) 0.059(5) 0.035(4) 0.001(3) -0.003(3) 0.001(3)
N12B 0.054(5) 0.056(5) 0.069(6) -0.012(5) -0.015(4) 0.007(5)
O22B 0.056(5) 0.101(7) 0.073(6) -0.022(5) -0.004(4) 0.027(5)
O32B 0.087(8) 0.065(6) 0.062(6) 0.013(5) -0.007(5) -0.016(6)
112B 0.053(7) 0.034(10) 0.065(11) -0.013(8) -0.005(7) 0.007(9)
C12B 0.068(11) 0.059(11) 0.157(19) 0.009(12) -0.004(12) 0.020(9)
C13B 0.056(7) 0.053(8) 0.189(19) 0.012(10) -0.001(10) 0.004(7)
C14A 0.11(2) 0.16(3) 0.11(3) -0.022(18) -0.006(17) 0.08(2)

loop_
_atom_type_symbol
_atom_type_description
_atom_type_scat_dispersion_real
_atom_type_scat_dispersion_imag
_atom_type_scat_source
C C 0.0033 0.0016 'International Tables Vol C Tables 4.2.6.8 and 6.1.1.4'
H H 0.0000 0.0000 'International Tables Vol C Tables 4.2.6.8 and 6.1.1.4'
Fe Fe 0.3463 0.8444 'International Tables Vol C Tables 4.2.6.8 and 6.1.1.4'
N N 0.0061 0.0033 'International Tables Vol C Tables 4.2.6.8 and 6.1.1.4'
O O 0.0106 0.0060 'International Tables Vol C Tables 4.2.6.8 and 6.1.1.4'
S S 0.1246 0.1234 'International Tables Vol C Tables 4.2.6.8 and 6.1.1.4'

loop_
_geom_angle_atom_site_label_1
_geom_angle_atom_site_label_2
_geom_angle_atom_site_label_3
_geom_angle
C21 C11 C61 103.3(5)
C21 C11 C71 100.2(5)
C21 C11 C101 110.2(5)
C71 C11 C61 102.7(5)
C101 C11 C61 119.2(5)
C101 C11 C71 118.6(6)
C22 C12 C62 102.7(6)
C22 C12 C72 100.3(5)
C22 C12 102A 125.6(8)
C22 C12 102B 105.4(8)
C62 C12 C72 100.2(6)
C62 C12 102A 107.8(8)
C62 C12 102B 130.7(8)
102A C12 C72 116.7(7)
102B C12 C72 113.4(7)
C31 C21 C11 106.1(5)
O11 C21 C11 126.6(6)
O11 C21 C31 127.3(6)
C32 C22 C12 107.0(6)
O12 C22 C12 126.5(7)
O12 C22 C32 126.4(8)
C21 C31 C41 104.4(5)
C151 C31 C21 121.7(5)
C151 C31 C41 133.6(5)
C22 C32 C42 102.7(6)
C152 C32 C22 122.6(8)
C152 C32 C42 134.5(7)
C31 C41 H41 115.1
C31 C41 C51 104.5(5)
C31 C41 C71 102.8(5)
C51 C41 H41 115.1
C51 C41 C71 102.7(5)
C71 C41 H41 115.1
C32 C42 H42 115.0
C52 C42 C32 107.5(7)
C52 C42 H42 115.0
C52 C42 C72 101.8(6)
C72 C42 C32 100.7(6)
C72 C42 H42 115.0
C41 C51 H51A 111.3
C41 C51 H51B 111.3
H51A C51 H51B 109.2
C61 C51 C41 102.5(5)
C61 C51 H51A 111.3
C61 C51 H51B 111.3
C42 C52 H52A 110.5
C42 C52 H52B 110.5
C42 C52 C62 106.1(7)
H52A C52 H52B 108.7
C62 C52 H52A 110.5
C62 C52 H52B 110.5
C11 C61 H61A 111.0
C11 C61 H61B 111.0
C51 C61 C11 104.0(5)
C51 C61 H61A 111.0
C51 C61 H61B 111.0
H61A C61 H61B 109.0
C12 C62 C52 101.7(7)
C12 C62 H62A 111.4
C12 C62 H62B 111.4
C52 C62 H62A 111.4
C52 C62 H62B 111.4
H62A C62 H62B 109.3
C11 C71 C41 93.1(5)
C81 C71 C11 114.9(5)
C81 C71 C41 112.0(5)
C91 C71 C11 113.3(5)
C91 C71 C41 113.5(5)
C91 C71 C81 109.3(6)
C42 C72 C12 95.8(5)
C42 C72 C82 115.0(6)
C42 C72 C92 115.8(6)
C82 C72 C12 112.8(6)
C82 C72 C92 104.8(6)
C92 C72 C12 113.0(6)
C71 C81 H81A 109.5
C71 C81 H81B 109.5
C71 C81 H81C 109.5
H81A C81 H81B 109.5
H81A C81 H81C 109.5
H81B C81 H81C 109.5
C72 C82 H82A 109.5
C72 C82 H82B 109.5
C72 C82 H82C 109.5
H82A C82 H82B 109.5
H82A C82 H82C 109.5
H82B C82 H82C 109.5
C71 C91 H91A 109.5
C71 C91 H91B 109.5
C71 C91 H91C 109.5
H91A C91 H91B 109.5
H91A C91 H91C 109.5
H91B C91 H91C 109.5
C72 C92 H92A 109.5
C72 C92 H92B 109.5
C72 C92 H92C 109.5
H92A C92 H92B 109.5
H92A C92 H92C 109.5
H92B C92 H92C 109.5
C11 C101 H10A 106.7
C11 C101 H10B 106.7
C11 C101 S11 122.6(5)
H10A C101 H10B 106.6
S11 C101 H10A 106.7
S11 C101 H10B 106.7
C131 C111 C121 110.1(7)
C141 C111 C121 111.2(8)
C141 C111 C131 109.5(7)
N11 C111 C121 111.8(6)
N11 C111 C131 103.4(6)
N11 C111 C141 110.5(6)
C111 C121 H12I 109.5
C111 C121 H12J 109.5
C111 C121 H12K 109.5
H12I C121 H12J 109.5
H12I C121 H12K 109.5
H12J C121 H12K 109.5
C111 C131 H13G 109.5
C111 C131 H13H 109.5
C111 C131 H13I 109.5
H13G C131 H13H 109.5
H13G C131 H13I 109.5
H13H C131 H13I 109.5
C111 C141 H14G 109.5
C111 C141 H14H 109.5
C111 C141 H14I 109.5
H14G C141 H14H 109.5
H14G C141 H14I 109.5
H14H C141 H14I 109.5
C31 C151 H151 114.7
C31 C151 C161 130.6(5)
C161 C151 H151 114.7
C32 C152 H152 115.5
C32 C152 C162 129.0(9)
C162 C152 H152 115.5
C151 C161 Fe01 122.0(4)
C171 C161 C151 124.5(5)
C171 C161 C201 106.7(5)
C171 C161 Fe01 69.9(3)
C201 C161 C151 128.6(5)
C201 C161 Fe01 68.9(3)
C152 C162 Fe12 124.2(6)
C172 C162 C152 124.9(9)
C172 C162 C202 103.8(8)
C172 C162 Fe12 68.5(5)
C202 C162 C152 131.2(8)
C202 C162 Fe12 67.8(5)
C161 C171 H171 125.4
C161 C171 Fe01 69.4(3)
C181 C171 C161 109.2(6)
C181 C171 H171 125.4
C181 C171 Fe01 70.4(4)
Fe01 C171 H171 126.4
C162 C172 H172 123.6
C162 C172 Fe12 71.1(5)
C182 C172 C162 112.7(10)
C182 C172 H172 123.6
C182 C172 Fe12 69.9(6)
Fe12 C172 H172 127.1
C171 C181 H181 125.6
C171 C181 C191 108.7(6)
C171 C181 Fe01 69.7(4)
C191 C181 H181 125.6
C191 C181 Fe01 69.4(3)
Fe01 C181 H181 126.8
C172 C182 H182 127.0
C172 C182 C192 106.0(9)
C172 C182 Fe12 70.4(5)
C192 C182 H182 127.0
C192 C182 Fe12 70.5(5)
Fe12 C182 H182 123.8
C181 C191 H191 126.1
C181 C191 C201 107.8(6)
C181 C191 Fe01 70.3(3)
C201 C191 H191 126.1
C201 C191 Fe01 69.0(3)
Fe01 C191 H191 126.2
C182 C192 H192 125.4
C182 C192 Fe12 68.9(5)
C202 C192 C182 109.3(10)
C202 C192 H192 125.4
C202 C192 Fe12 69.1(5)
Fe12 C192 H192 128.2
C161 C201 H201 126.2
C161 C201 Fe01 69.6(3)
C191 C201 C161 107.7(5)
C191 C201 H201 126.2
C191 C201 Fe01 70.0(3)
Fe01 C201 H201 125.8
C162 C202 H202 126.0
C162 C202 Fe12 70.6(5)
C192 C202 C162 108.1(9)
C192 C202 H202 126.0
C192 C202 Fe12 70.4(5)
Fe12 C202 H202 124.6
C221 C211 H211 126.6
C221 C211 Fe01 69.2(4)
C251 C211 H211 126.6
C251 C211 C221 106.8(8)
C251 C211 Fe01 70.5(4)
Fe01 C211 H211 125.3
C222 C212 H212 129.1
C222 C212 Fe12 67.3(8)
C252 C212 H212 129.1
C252 C212 C222 101.8(15)
C252 C212 Fe12 69.0(6)
Fe12 C212 H212 126.2
C211 C221 H221 125.6
C211 C221 C231 108.8(7)
C211 C221 Fe01 70.0(4)
C231 C221 H221 125.6
C231 C221 Fe01 70.3(4)
Fe01 C221 H221 125.7
C212 C222 H222 125.1
C212 C222 Fe12 71.7(8)
C232 C222 C212 109.9(17)
C232 C222 H222 125.1
C232 C222 Fe12 70.3(9)
Fe12 C222 H222 124.5
C221 C231 H231 126.8
C221 C231 Fe01 69.0(4)
C241 C231 C221 106.4(8)
C241 C231 H231 126.8
C241 C231 Fe01 70.1(4)
Fe01 C231 H231 125.7
C222 C232 H232 124.9
C222 C232 Fe12 69.4(7)
C242 C232 C222 110.2(16)
C242 C232 H232 124.9
C242 C232 Fe12 71.0(6)
Fe12 C232 H232 126.3
C231 C241 H241 125.7
C231 C241 Fe01 69.9(4)
C251 C241 C231 108.6(7)
C251 C241 H241 125.7
C251 C241 Fe01 70.0(4)
Fe01 C241 H241 126.0
C232 C242 H242 126.7
C232 C242 C252 106.6(15)
C232 C242 Fe12 71.8(6)
C252 C242 H242 126.7
C252 C242 Fe12 70.0(5)
Fe12 C242 H242 123.2
C211 C251 C241 109.3(7)
C211 C251 H251 125.3
C211 C251 Fe01 69.9(4)
C241 C251 H251 125.3
C241 C251 Fe01 70.1(3)
Fe01 C251 H251 126.3
C212 C252 C242 111.5(12)
C212 C252 H252 124.3
C212 C252 Fe12 71.8(7)
C242 C252 H252 124.3
C242 C252 Fe12 68.5(5)
Fe12 C252 H252 127.0
C111 N11 H11 106.8
C111 N11 S11 128.2(4)
S11 N11 H11 106.5
N11 S11 C101 108.6(4)
O21 S11 C101 109.7(4)
O21 S11 N11 104.3(3)
O31 S11 C101 104.8(3)
O31 S11 N11 110.2(3)
O31 S11 O21 119.0(4)
C161 Fe01 C171 40.7(2)
C161 Fe01 C181 68.3(3)
C161 Fe01 C191 69.2(2)
C161 Fe01 C211 119.6(3)
C161 Fe01 C231 127.1(3)
C161 Fe01 C241 164.7(2)
C161 Fe01 C251 153.7(3)
C171 Fe01 C181 39.8(3)
C171 Fe01 C231 109.1(3)
C171 Fe01 C241 127.6(3)
C171 Fe01 C251 164.1(3)
C191 Fe01 C171 67.9(3)
C191 Fe01 C181 40.4(3)
C191 Fe01 C231 153.2(3)
C191 Fe01 C241 119.1(3)
C191 Fe01 C251 107.6(3)
C201 Fe01 C161 41.5(2)
C201 Fe01 C171 68.7(3)
C201 Fe01 C181 68.4(3)
C201 Fe01 C191 41.1(2)
C201 Fe01 C211 106.7(3)
C201 Fe01 C221 126.7(3)
C201 Fe01 C231 164.9(3)
C201 Fe01 C241 152.9(3)
C201 Fe01 C251 118.7(3)
C211 Fe01 C171 155.3(3)
C211 Fe01 C181 163.0(3)
C211 Fe01 C191 125.5(4)
C211 Fe01 C231 68.7(4)
C211 Fe01 C241 67.5(3)
C211 Fe01 C251 39.7(3)
C221 Fe01 C161 108.4(3)
C221 Fe01 C171 121.4(3)
C221 Fe01 C181 155.0(4)
C221 Fe01 C191 163.8(4)
C221 Fe01 C211 40.7(4)
C221 Fe01 C231 40.7(4)
C221 Fe01 C241 67.3(3)
C221 Fe01 C251 67.0(3)
C231 Fe01 C181 120.1(4)
C231 Fe01 C241 40.1(3)
C231 Fe01 C251 67.5(3)
C241 Fe01 C181 108.9(3)
C251 Fe01 C181 127.1(3)
C251 Fe01 C241 39.9(3)
C162 Fe12 C212 125.2(6)
C172 Fe12 C162 40.4(4)
C172 Fe12 C192 66.2(5)
C172 Fe12 C212 107.5(6)
C172 Fe12 C222 129.5(8)
C172 Fe12 C232 167.8(6)
C172 Fe12 C242 153.6(4)
C172 Fe12 C252 119.7(4)
C182 Fe12 C162 69.3(4)
C182 Fe12 C172 39.7(4)
C182 Fe12 C192 40.6(4)
C182 Fe12 C202 69.2(5)
C182 Fe12 C212 117.1(6)
C182 Fe12 C222 109.4(7)
C182 Fe12 C232 130.7(6)
C182 Fe12 C242 165.6(5)
C182 Fe12 C252 150.9(5)
C192 Fe12 C162 68.6(4)
C192 Fe12 C212 152.6(7)
C192 Fe12 C232 111.5(6)
C192 Fe12 C252 167.5(5)
C202 Fe12 C162 41.6(4)
C202 Fe12 C172 67.6(5)
C202 Fe12 C192 40.5(4)
C202 Fe12 C212 164.6(7)
C202 Fe12 C222 153.1(8)
C202 Fe12 C232 119.2(7)
C202 Fe12 C242 108.2(6)
C202 Fe12 C252 129.2(5)
C222 Fe12 C162 165.0(8)
C222 Fe12 C192 120.9(6)
C222 Fe12 C212 41.1(6)
C222 Fe12 C232 40.2(7)
C222 Fe12 C242 66.1(8)
C222 Fe12 C252 65.2(6)
C232 Fe12 C162 151.3(7)
C232 Fe12 C212 68.6(7)
C232 Fe12 C252 65.2(5)
C242 Fe12 C162 118.7(5)
C242 Fe12 C192 128.5(6)
C242 Fe12 C212 69.3(7)
C242 Fe12 C232 37.2(5)
C242 Fe12 C252 41.5(4)
C252 Fe12 C162 108.1(4)
C252 Fe12 C212 39.2(5)
C12 102A HA 106.9
C12 102A HB 106.9
C12 102A S12A 121.9(13)
HA 102A HB 106.7
S12A 102A HA 106.9
S12A 102A HB 106.9
N12A S12A 102A 109.6(11)
O22A S12A 102A 104.5(11)
O22A S12A N12A 109.6(13)
O32A S12A 102A 105.4(13)
O32A S12A N12A 107.3(11)
O32A S12A O22A 120.1(13)
S12A N12A H12A 108.4
112A N12A S12A 126.4(11)
112A N12A H12A 108.1
N12A 112A C12A 102.3(14)
N12A 112A C14B 104(2)
C12A 112A C14B 107(2)
C13A 112A N12A 111.8(16)
C13A 112A C12A 109.2(17)
C13A 112A C14B 121(2)
112A C12A H12B 109.5
112A C12A H12C 109.5
112A C12A H12D 109.5
H12B C12A H12C 109.5
H12B C12A H12D 109.5
H12C C12A H12D 109.5
112A C13A H13A 109.5
112A C13A H13B 109.5
112A C13A H13C 109.5
H13A C13A H13B 109.5
H13A C13A H13C 109.5
H13B C13A H13C 109.5
112A C14B H14A 109.5
112A C14B H14B 109.5
112A C14B H14C 109.5
H14A C14B H14B 109.5
H14A C14B H14C 109.5
H14B C14B H14C 109.5
C12 102B HC 108.4
C12 102B HD 108.4
C12 102B S12B 115.6(10)
HC 102B HD 107.4
S12B 102B HC 108.4
S12B 102B HD 108.4
N12B S12B 102B 105.2(8)
O22B S12B 102B 105.0(10)
O22B S12B N12B 104.0(10)
O32B S12B 102B 110.5(11)
O32B S12B N12B 110.3(11)
O32B S12B O22B 120.6(10)
S12B N12B H12E 106.6
112B N12B S12B 130.7(10)
112B N12B H12E 106.7
N12B 112B C12B 114.7(16)
C13B 112B N12B 111.5(15)
C13B 112B C12B 108.9(18)
C13B 112B C14A 102(2)
C14A 112B N12B 105.4(19)
C14A 112B C12B 113(2)
112B C12B H12F 109.5
112B C12B H12G 109.5
112B C12B H12H 109.5
H12F C12B H12G 109.5
H12F C12B H12H 109.5
H12G C12B H12H 109.5
112B C13B H13D 109.5
112B C13B H13E 109.5
112B C13B H13F 109.5
H13D C13B H13E 109.5
H13D C13B H13F 109.5
H13E C13B H13F 109.5
112B C14A H14D 109.5
112B C14A H14E 109.5
112B C14A H14F 109.5
H14D C14A H14E 109.5
H14D C14A H14F 109.5
H14E C14A H14F 109.5

loop_
_geom_bond_atom_site_label_1
_geom_bond_atom_site_label_2
_geom_bond_distance
C11 C21 1.526(9)
C11 C61 1.556(8)
C11 C71 1.549(9)
C11 C101 1.532(8)
C12 C22 1.504(10)
C12 C62 1.523(11)
C12 C72 1.564(8)
C12 102A 1.538(19)
C12 102B 1.538(15)
C21 C31 1.462(8)
C21 O11 1.230(8)
C22 C32 1.503(10)
C22 O12 1.186(9)
C31 C41 1.499(8)
C31 C151 1.334(8)
C32 C42 1.525(11)
C32 C152 1.336(10)
C41 H41 0.9800
C41 C51 1.551(9)
C41 C71 1.561(8)
C42 H42 0.9800
C42 C52 1.438(12)
C42 C72 1.515(9)
C51 H51A 0.9700
C51 H51B 0.9700
C51 C61 1.546(8)
C52 H52A 0.9700
C52 H52B 0.9700
C52 C62 1.576(12)
C61 H61A 0.9700
C61 H61B 0.9700
C62 H62A 0.9700
C62 H62B 0.9700
C71 C81 1.532(9)
C71 C91 1.521(9)
C72 C82 1.525(12)
C72 C92 1.540(10)
C81 H81A 0.9600
C81 H81B 0.9600
C81 H81C 0.9600
C82 H82A 0.9600
C82 H82B 0.9600
C82 H82C 0.9600
C91 H91A 0.9600
C91 H91B 0.9600
C91 H91C 0.9600
C92 H92A 0.9600
C92 H92B 0.9600
C92 H92C 0.9600
C101 H10A 0.9700
C101 H10B 0.9700
C101 S11 1.766(7)
C111 C121 1.528(11)
C111 C131 1.525(11)
C111 C141 1.523(11)
C111 N11 1.474(8)
C121 H12I 0.9600
C121 H12J 0.9600
C121 H12K 0.9600
C131 H13G 0.9600
C131 H13H 0.9600
C131 H13I 0.9600
C141 H14G 0.9600
C141 H14H 0.9600
C141 H14I 0.9600
C151 H151 0.9300
C151 C161 1.455(8)
C152 H152 0.9300
C152 C162 1.496(11)
C161 C171 1.421(8)
C161 C201 1.441(8)
C161 Fe01 2.037(5)
C162 C172 1.399(11)
C162 C202 1.434(13)
C162 Fe12 2.039(8)
C171 H171 0.9300
C171 C181 1.396(9)
C171 Fe01 2.044(6)
C172 H172 0.9300
C172 C182 1.361(14)
C172 Fe12 2.006(8)
C181 H181 0.9300
C181 C191 1.412(9)
C181 Fe01 2.052(6)
C182 H182 0.9300
C182 C192 1.394(14)
C182 Fe12 1.999(8)
C191 H191 0.9300
C191 C201 1.428(8)
C191 Fe01 2.040(5)
C192 H192 0.9300
C192 C202 1.391(12)
C192 Fe12 2.019(8)
C201 H201 0.9300
C201 Fe01 2.027(6)
C202 H202 0.9300
C202 Fe12 2.002(9)
C211 H211 0.9300
C211 C221 1.415(13)
C211 C251 1.385(9)
C211 Fe01 2.038(7)
C212 H212 0.9300
C212 C222 1.43(2)
C212 C252 1.375(17)
C212 Fe12 2.068(12)
C221 H221 0.9300
C221 C231 1.417(12)
C221 Fe01 2.028(7)
C222 H222 0.9300
C222 C232 1.39(2)
C222 Fe12 2.009(13)
C231 H231 0.9300
C231 C241 1.402(10)
C231 Fe01 2.045(7)
C232 H232 0.9300
C232 C242 1.287(17)
C232 Fe12 2.021(10)
C241 H241 0.9300
C241 C251 1.397(10)
C241 Fe01 2.048(6)
C242 H242 0.9300
C242 C252 1.433(15)
C242 Fe12 2.012(9)
C251 H251 0.9300
C251 Fe01 2.046(6)
C252 H252 0.9300
C252 Fe12 2.032(8)
N11 H11 0.8588
N11 S11 1.600(5)
O21 S11 1.456(6)
O31 S11 1.421(5)
102A HA 0.9700
102A HB 0.9700
102A S12A 1.78(2)
S12A N12A 1.62(2)
S12A O22A 1.45(2)
S12A O32A 1.438(18)
N12A H12A 0.8594
N12A 112A 1.53(3)
112A C12A 1.53(2)
112A C13A 1.53(3)
112A C14B 1.56(5)
C12A H12B 0.9600
C12A H12C 0.9600
C12A H12D 0.9600
C13A H13A 0.9600
C13A H13B 0.9600
C13A H13C 0.9600
C14B H14A 0.9600
C14B H14B 0.9600
C14B H14C 0.9600
102B HC 0.9700
102B HD 0.9700
102B S12B 1.761(17)
S12B N12B 1.622(16)
S12B O22B 1.453(18)
S12B O32B 1.416(13)
N12B H12E 0.8604
N12B 112B 1.46(3)
112B C12B 1.51(2)
112B C13B 1.44(3)
112B C14A 1.44(5)
C12B H12F 0.9600
C12B H12G 0.9600
C12B H12H 0.9600
C13B H13D 0.9600
C13B H13E 0.9600
C13B H13F 0.9600
C14A H14D 0.9600
C14A H14E 0.9600
C14A H14F 0.9600

loop_
_geom_torsion_atom_site_label_1
_geom_torsion_atom_site_label_2
_geom_torsion_atom_site_label_3
_geom_torsion_atom_site_label_4
_geom_torsion
C11 C21 C31 C41 2.3(6)
C11 C21 C31 C151 -172.6(5)
C11 C101 S11 N11 68.8(8)
C11 C101 S11 O21 -44.5(8)
C11 C101 S11 O31 -173.4(7)
C12 C22 C32 C42 -5.7(9)
C12 C22 C32 C152 179.3(8)
C12 102A S12A N12A 72.6(15)
C12 102A S12A O22A -170.1(12)
C12 102A S12A O32A -42.6(18)
C12 102B S12B N12B 161.8(10)
C12 102B S12B O22B -88.8(13)
C12 102B S12B O32B 42.8(16)
C21 C11 C61 C51 -70.5(6)
C21 C11 C71 C41 52.7(5)
C21 C11 C71 C81 168.7(6)
C21 C11 C71 C91 -64.6(6)
C21 C11 C101 S11 -147.7(6)
C21 C31 C41 C51 -74.2(6)
C21 C31 C41 C71 32.7(6)
C21 C31 C151 C161 175.5(6)
C22 C12 C62 C52 -69.9(8)
C22 C12 C72 C42 51.1(7)
C22 C12 C72 C82 -69.2(7)
C22 C12 C72 C92 172.3(6)
C22 C12 102A S12A -60.7(16)
C22 C12 102B S12B -101.3(11)
C22 C32 C42 C52 -67.1(8)
C22 C32 C42 C72 39.0(8)
C22 C32 C152 C162 -179.9(8)
C31 C41 C51 C61 70.1(6)
C31 C41 C71 C11 -52.8(5)
C31 C41 C71 C81 -171.2(5)
C31 C41 C71 C91 64.4(7)
C31 C151 C161 C171 177.5(6)
C31 C151 C161 C201 -8.7(10)
C31 C151 C161 Fe01 -96.1(7)
C32 C42 C52 C62 69.9(9)
C32 C42 C72 C12 -55.4(7)
C32 C42 C72 C82 63.1(8)
C32 C42 C72 C92 -174.4(7)
C32 C152 C162 C172 -175.3(9)
C32 C152 C162 C202 0.2(15)
C32 C152 C162 Fe12 -89.1(11)
C41 C31 C151 C161 2.4(11)
C41 C51 C61 C11 2.2(7)
C42 C32 C152 C162 7.0(16)
C42 C52 C62 C12 0.5(10)
C51 C41 C71 C11 55.5(5)
C51 C41 C71 C81 -62.9(7)
C51 C41 C71 C91 172.7(6)
C52 C42 C72 C12 55.2(7)
C52 C42 C72 C82 173.6(7)
C52 C42 C72 C92 -63.8(8)
C61 C11 C21 C31 69.4(6)
C61 C11 C21 O11 -107.9(7)
C61 C11 C71 C41 -53.6(5)
C61 C11 C71 C81 62.4(7)
C61 C11 C71 C91 -170.9(5)
C61 C11 C101 S11 -28.6(10)
C62 C12 C22 C32 74.6(8)
C62 C12 C22 O12 -106.6(11)
C62 C12 C72 C42 -54.0(7)
C62 C12 C72 C82 -174.3(6)
C62 C12 C72 C92 67.2(7)
C62 C12 102A S12A 60.3(14)
C62 C12 102B S12B 21.3(17)
C71 C11 C21 C31 -36.4(6)
C71 C11 C21 O11 146.3(7)
C71 C11 C61 C51 33.4(7)
C71 C11 C101 S11 97.8(7)
C71 C41 C51 C61 -36.9(7)
C72 C12 C22 C32 -28.4(8)
C72 C12 C22 O12 150.4(10)
C72 C12 C62 C52 33.1(8)
C72 C12 102A S12A 172.0(11)
C72 C12 102B S12B 150.0(10)
C72 C42 C52 C62 -35.4(9)
C101 C11 C21 C31 -162.2(5)
C101 C11 C21 O11 20.5(9)
C101 C11 C61 C51 166.9(7)
C101 C11 C71 C41 172.5(5)
C101 C11 C71 C81 -71.4(8)
C101 C11 C71 C91 55.3(8)
C111 N11 S11 C101 87.5(6)
C111 N11 S11 O21 -155.5(6)
C111 N11 S11 O31 -26.7(7)
C121 C111 N11 S11 63.8(8)
C131 C111 N11 S11 -177.8(5)
C141 C111 N11 S11 -60.7(8)
C151 C31 C41 C51 99.8(8)
C151 C31 C41 C71 -153.3(6)
C151 C161 C171 C181 175.0(5)
C151 C161 C171 Fe01 115.6(5)
C151 C161 C201 C191 -174.6(5)
C151 C161 C201 Fe01 -114.7(6)
C152 C32 C42 C52 107.0(11)
C152 C32 C42 C72 -146.9(10)
C152 C162 C172 C182 175.0(8)
C152 C162 C172 Fe12 117.5(8)
C152 C162 C202 C192 -177.5(8)
C152 C162 C202 Fe12 -116.7(9)
C161 C171 C181 C191 -0.1(7)
C161 C171 C181 Fe01 -58.7(4)
C162 C172 C182 C192 3.8(10)
C162 C172 C182 Fe12 -58.1(6)
C171 C161 C201 C191 0.1(6)
C171 C161 C201 Fe01 59.9(4)
C171 C181 C191 C201 0.2(7)
C171 C181 C191 Fe01 -58.8(5)
C172 C162 C202 C192 -1.3(10)
C172 C162 C202 Fe12 59.5(6)
C172 C182 C192 C202 -4.5(11)
C172 C182 C192 Fe12 -61.9(6)
C181 C191 C201 C161 -0.2(7)
C181 C191 C201 Fe01 -59.8(4)
C182 C192 C202 C162 3.6(11)
C182 C192 C202 Fe12 -57.3(7)
C201 C161 C171 C181 0.0(7)
C201 C161 C171 Fe01 -59.3(4)
C202 C162 C172 C182 -1.6(10)
C202 C162 C172 Fe12 -59.0(6)
C211 C221 C231 C241 -0.8(8)
C211 C221 C231 Fe01 59.6(5)
C212 C222 C232 C242 1.6(18)
C212 C222 C232 Fe12 61.1(10)
C221 C211 C251 C241 -0.8(8)
C221 C211 C251 Fe01 -60.0(5)
C221 C231 C241 C251 0.2(8)
C221 C231 C241 Fe01 59.7(5)
C222 C212 C252 C242 -2.7(13)
C222 C212 C252 Fe12 -59.8(8)
C222 C232 C242 C252 -3.2(16)
C222 C232 C242 Fe12 58.5(10)
C231 C241 C251 C211 0.4(8)
C231 C241 C251 Fe01 59.4(5)
C232 C242 C252 C212 3.8(14)
C232 C242 C252 Fe12 62.9(9)
C251 C211 C221 C231 1.0(8)
C251 C211 C221 Fe01 60.8(5)
C252 C212 C222 C232 0.8(15)
C252 C212 C222 Fe12 61.0(8)
O11 C21 C31 C41 179.5(7)
O11 C21 C31 C151 4.6(10)
O12 C22 C32 C42 175.5(10)
O12 C22 C32 C152 0.6(16)
Fe01 C161 C171 C181 59.3(4)
Fe01 C161 C201 C191 -59.9(4)
Fe01 C171 C181 C191 58.6(4)
Fe01 C181 C191 C201 59.0(4)
Fe01 C191 C201 C161 59.6(4)
Fe01 C211 C221 C231 -59.8(5)
Fe01 C211 C251 C241 59.2(5)
Fe01 C221 C231 C241 -60.4(5)
Fe01 C231 C241 C251 -59.5(5)
Fe01 C241 C251 C211 -59.0(5)
Fe12 C162 C172 C182 57.4(7)
Fe12 C162 C202 C192 -60.8(7)
Fe12 C172 C182 C192 61.9(6)
Fe12 C182 C192 C202 57.3(7)
Fe12 C192 C202 C162 60.9(6)
Fe12 C212 C222 C232 -60.2(11)
Fe12 C212 C252 C242 57.1(8)
Fe12 C222 C232 C242 -59.4(11)
Fe12 C232 C242 C252 -61.7(7)
Fe12 C242 C252 C212 -59.0(9)
102A C12 C22 C32 -162.1(10)
102A C12 C22 O12 16.6(16)
102A C12 C62 C52 155.7(9)
102A C12 C72 C42 -170.0(9)
102A C12 C72 C82 69.7(10)
102A C12 C72 C92 -48.8(10)
102A S12A N12A 112A 88.6(18)
S12A N12A 112A C12A -174.0(13)
S12A N12A 112A C13A -57(2)
S12A N12A 112A C14B 75(3)
O22A S12A N12A 112A -25.4(17)
O32A S12A N12A 112A -157.4(15)
102B C12 C22 C32 -146.3(8)
102B C12 C22 O12 32.4(13)
102B C12 C62 C52 166.5(10)
102B C12 C72 C42 162.9(8)
102B C12 C72 C82 42.7(10)
102B C12 C72 C92 -75.9(10)
102B S12B N12B 112B -87.3(18)
S12B N12B 112B C12B 17(3)
S12B N12B 112B C13B 141.7(14)
S12B N12B 112B C14A -108(2)
O22B S12B N12B 112B 162.5(16)
O32B S12B N12B 112B 31.9(19)
